data_1567698
loop_
_publ_author_name
'Arkhypchuk, Anna I.'
'D'Imperio, Nicolas'
'Wells, Jordann A. L.'
'Ott, Sascha'

_publ_section_title
;
 [2 + 2] Cycloaddition of phosphaalkenes as a key step for the reductive
 coupling of diaryl ketones to tetraaryl olefins
;
_journal_issue 41
_journal_name_full 'Chemical Science'
_journal_page_first 12239
_journal_page_last 12244
_journal_paper_doi 10.1039/D2SC03073J
_journal_volume 13
_journal_year 2022
_chemical_formula_moiety 'C H Cl3, C32 H28 F2 O2'
_chemical_formula_sum 'C33 H29 Cl3 F2 O2'
_chemical_formula_weight 601.91
_space_group_crystal_system monoclinic
_space_group_IT_number 14
_space_group_name_Hall '-P 2yn'
_space_group_name_H-M_alt 'P 1 21/n 1'
_atom_sites_solution_hydrogens geom
_audit_creation_date 2022-04-25
_audit_creation_method
;
Olex2 1.5
(compiled 2022.04.07 svn.rca3783a0 for OlexSys, GUI svn.r6498)
;
_audit_update_record
;
2022-04-25 deposited with the CCDC.	2022-09-29 downloaded from the CCDC.
;
_cell_angle_alpha 90
_cell_angle_beta 98.908(13)
_cell_angle_gamma 90
_cell_formula_units_Z 4
_cell_length_a 13.893(3)
_cell_length_b 9.559(2)
_cell_length_c 23.430(6)
_cell_measurement_reflns_used 9983
_cell_measurement_temperature 170
_cell_measurement_theta_max 21.58
_cell_measurement_theta_min 2.31
_cell_volume 3074.0(12)
_computing_cell_refinement 'SAINT v8.34A (Bruker, 2013)'
_computing_data_reduction 'SAINT v8.34A (Bruker, 2013)'
_computing_molecular_graphics 'Olex2 1.5 (Dolomanov et al., 2009)'
_computing_publication_material 'Olex2 1.5 (Dolomanov et al., 2009)'
_computing_structure_refinement 'SHELXL 2018/3 (Sheldrick, 2015)'
_computing_structure_solution 'XT (Sheldrick, 2015)'
_diffrn_ambient_temperature 170
_diffrn_measured_fraction_theta_full 0.999
_diffrn_measured_fraction_theta_max 0.999
_diffrn_measurement_device_type 'Bruker APEX-II CCD'
_diffrn_measurement_method '\f and \w scans'
_diffrn_radiation_type MoK\a
_diffrn_radiation_wavelength 0.71073
_diffrn_reflns_av_R_equivalents 0.0354
_diffrn_reflns_av_unetI/netI 0.0138
_diffrn_reflns_Laue_measured_fraction_full 0.999
_diffrn_reflns_Laue_measured_fraction_max 0.999
_diffrn_reflns_limit_h_max 17
_diffrn_reflns_limit_h_min -17
_diffrn_reflns_limit_k_max 11
_diffrn_reflns_limit_k_min -11
_diffrn_reflns_limit_l_max 28
_diffrn_reflns_limit_l_min -28
_diffrn_reflns_number 98693
_diffrn_reflns_point_group_measured_fraction_full 0.999
_diffrn_reflns_point_group_measured_fraction_max 0.999
_diffrn_reflns_theta_full 25.242
_diffrn_reflns_theta_max 26.021
_diffrn_reflns_theta_min 1.838
_diffrn_standards_number 0
_exptl_absorpt_coefficient_mu 0.338
_exptl_absorpt_correction_T_max 0.7454
_exptl_absorpt_correction_T_min 0.6972
_exptl_absorpt_correction_type multi-scan
_exptl_absorpt_process_details
'SADABS-2014/5 (Bruker,2014/5) was used for absorption correction. wR2(int) was 0.1726 before and 0.0415 after correction. The Ratio of minimum to maximum transmission is 0.9353. The \l/2 correction factor is 0.00150.'
_exptl_crystal_colour colourless
_exptl_crystal_colour_primary colourless
_exptl_crystal_density_diffrn 1.301
_exptl_crystal_description block
_exptl_crystal_F_000 1248
_exptl_crystal_size_max 0.374
_exptl_crystal_size_mid 0.23
_exptl_crystal_size_min 0.176
_refine_diff_density_max 1.040
_refine_diff_density_min -0.987
_refine_diff_density_rms 0.061
_refine_ls_extinction_method none
_refine_ls_goodness_of_fit_ref 1.025
_refine_ls_hydrogen_treatment constr
_refine_ls_matrix_type full
_refine_ls_number_parameters 361
_refine_ls_number_reflns 6053
_refine_ls_number_restraints 0
_refine_ls_restrained_S_all 1.025
_refine_ls_R_factor_all 0.1166
_refine_ls_R_factor_gt 0.0857
_refine_ls_shift/su_max 0.000
_refine_ls_shift/su_mean 0.000
_refine_ls_structure_factor_coef Fsqd
_refine_ls_weighting_details 'w=1/[\s^2^(Fo^2^)+(0.1472P)^2^+3.6384P] where P=(Fo^2^+2Fc^2^)/3'
_refine_ls_weighting_scheme calc
_refine_ls_wR_factor_gt 0.2567
_refine_ls_wR_factor_ref 0.2958
_reflns_Friedel_coverage 0.000
_reflns_number_gt 4042
_reflns_number_total 6053
_reflns_threshold_expression 'I > 2\s(I)'
_cod_data_source_file d2sc03073j2.cif
_cod_data_source_block so2009
_cod_depositor_comments 'Adding full bibliography for 1567695--1567699.cif.'
_cod_original_cell_volume 3074.1(13)
_cod_database_code 1567698
_shelx_shelxl_version_number 2018/3
_shelx_space_group_comment
;
The symmetry employed for this shelxl refinement is uniquely defined
by the following loop, which should always be used as a source of
symmetry information in preference to the above space-group names.
They are only intended as comments.
;
_shelx_estimated_absorpt_t_max 0.943
_shelx_estimated_absorpt_t_min 0.884
_olex2_refinement_description
;
1. Fixed Uiso
 At 1.2 times of:
  All C(H) groups, All C(H,H) groups
2.a Ternary CH refined with riding coordinates:
 C1S(H)
2.b Secondary CH2 refined with riding coordinates:
 C12(H12A,H12B), C9(H9A,H9B), C11(H11A,H11B), C14(H14A,H14B), C13(H13A,H13B),
 C10(H10A,H10B)
2.c Aromatic/amide H refined with riding coordinates:
 C32(H32), C7(H7), C17(H17), C5(H5), C8(H8), C20(H20), C4(H4), C19(H19),
 C16(H16), C28(H28), C31(H31), C22(H22), C26(H26), C29(H29), C25(H25), C23(H23)
;
_olex2_submission_special_instructions 'No special instructions were received'

loop_
_space_group_symop_operation_xyz
'x, y, z'
'-x+1/2, y+1/2, -z+1/2'
'-x, -y, -z'
'x-1/2, -y-1/2, z-1/2'

loop_
_atom_site_label
_atom_site_type_symbol
_atom_site_fract_x
_atom_site_fract_y
_atom_site_fract_z
_atom_site_U_iso_or_equiv
_atom_site_adp_type
_atom_site_occupancy
_atom_site_site_symmetry_order
_atom_site_calc_flag
_atom_site_refinement_flags_posn
_atom_site_refinement_flags_adp
_atom_site_refinement_flags_occupancy
_atom_site_disorder_assembly
_atom_site_disorder_group
Cl2S Cl 0.7427(2) 0.3502(3) 1.05496(10) 0.1857(12) Uani 1 1 d . . . . .
Cl3S Cl 0.84451(19) 0.2415(3) 0.96702(13) 0.1771(11) Uani 1 1 d . . . . .
Cl1S Cl 0.6861(2) 0.0945(3) 0.99934(13) 0.1800(11) Uani 1 1 d . . . . .
O1 O 0.4136(2) 0.6868(3) 0.52327(11) 0.0740(8) Uani 1 1 d . . . . .
O2 O -0.0076(2) 0.4468(3) 0.69365(12) 0.0740(8) Uani 1 1 d . . . . .
F2 F 0.8645(2) 0.3485(4) 0.82786(14) 0.1088(10) Uani 1 1 d . . . . .
F1 F 0.4693(3) 0.2376(5) 1.00678(12) 0.1333(15) Uani 1 1 d . . . . .
C27 C 0.5739(3) 0.4227(4) 0.76894(14) 0.0543(8) Uani 1 1 d . . . . .
C6 C 0.4232(3) 0.6377(4) 0.57864(15) 0.0587(9) Uani 1 1 d . . . . .
C3 C 0.4507(3) 0.5182(4) 0.68872(14) 0.0537(8) Uani 1 1 d . . . . .
C2 C 0.4694(3) 0.4529(4) 0.74738(14) 0.0543(8) Uani 1 1 d . . . . .
C18 C 0.2909(3) 0.4346(4) 0.75313(14) 0.0551(8) Uani 1 1 d . . . . .
C1 C 0.3971(3) 0.4254(4) 0.77822(15) 0.0557(8) Uani 1 1 d . . . . .
C21 C 0.4160(3) 0.3770(4) 0.83941(15) 0.0555(8) Uani 1 1 d . . . . .
C15 C 0.0916(3) 0.4406(4) 0.71082(16) 0.0604(9) Uani 1 1 d . . . . .
C32 C 0.6049(3) 0.2942(4) 0.79367(17) 0.0653(10) Uani 1 1 d . . . . .
H32 H 0.558470 0.222668 0.796588 0.078 Uiso 1 1 calc R U . . .
C7 C 0.3879(3) 0.7045(4) 0.62392(16) 0.0616(9) Uani 1 1 d . . . . .
H7 H 0.354508 0.791202 0.617661 0.074 Uiso 1 1 calc R U . . .
C17 C 0.2537(3) 0.3728(4) 0.70117(16) 0.0605(9) Uani 1 1 d . . . . .
H17 H 0.297243 0.327901 0.679490 0.073 Uiso 1 1 calc R U . . .
C5 C 0.4730(3) 0.5125(4) 0.58847(15) 0.0643(10) Uani 1 1 d . . . . .
H5 H 0.497408 0.466660 0.557700 0.077 Uiso 1 1 calc R U . . .
C8 C 0.4018(3) 0.6435(4) 0.67818(16) 0.0603(9) Uani 1 1 d . . . . .
H8 H 0.377147 0.689103 0.708918 0.072 Uiso 1 1 calc R U . . .
C20 C 0.1271(3) 0.5041(4) 0.76268(16) 0.0644(10) Uani 1 1 d . . . . .
H20 H 0.083773 0.550883 0.783930 0.077 Uiso 1 1 calc R U . . .
C4 C 0.4872(3) 0.4542(4) 0.64320(16) 0.0642(10) Uani 1 1 d . . . . .
H4 H 0.522507 0.369110 0.649800 0.077 Uiso 1 1 calc R U . . .
C19 C 0.2246(3) 0.4998(4) 0.78352(15) 0.0604(9) Uani 1 1 d . . . . .
H19 H 0.247819 0.542293 0.819683 0.073 Uiso 1 1 calc R U . . .
C16 C 0.1554(3) 0.3740(4) 0.67964(16) 0.0638(10) Uani 1 1 d . . . . .
H16 H 0.131755 0.329852 0.643900 0.077 Uiso 1 1 calc R U . . .
C28 C 0.6448(3) 0.5227(4) 0.76308(16) 0.0642(10) Uani 1 1 d . . . . .
H28 H 0.625663 0.609430 0.744989 0.077 Uiso 1 1 calc R U . . .
C30 C 0.7688(3) 0.3732(5) 0.80818(18) 0.0744(11) Uani 1 1 d . . . . .
C31 C 0.7025(3) 0.2697(5) 0.81400(19) 0.0751(11) Uani 1 1 d . . . . .
H31 H 0.723128 0.183043 0.831624 0.090 Uiso 1 1 calc R U . . .
C22 C 0.4831(3) 0.4449(5) 0.88054(16) 0.0690(10) Uani 1 1 d . . . . .
H22 H 0.516628 0.524693 0.869608 0.083 Uiso 1 1 calc R U . . .
C12 C 0.2067(3) 0.7407(5) 0.40266(18) 0.0698(11) Uani 1 1 d . . . . .
H12A H 0.181408 0.836066 0.393121 0.084 Uiso 1 1 calc R U . . .
H12B H 0.190454 0.715545 0.441026 0.084 Uiso 1 1 calc R U . . .
C9 C 0.3668(3) 0.8185(5) 0.50999(18) 0.0745(11) Uani 1 1 d . . . . .
H9A H 0.401729 0.893498 0.533947 0.089 Uiso 1 1 calc R U . . .
H9B H 0.298721 0.815183 0.517618 0.089 Uiso 1 1 calc R U . . .
C26 C 0.3670(3) 0.2619(4) 0.85689(17) 0.0668(10) Uani 1 1 d . . . . .
H26 H 0.320562 0.214708 0.829565 0.080 Uiso 1 1 calc R U . . .
C29 C 0.7431(3) 0.4982(5) 0.78323(17) 0.0726(11) Uani 1 1 d . . . . .
H29 H 0.790855 0.567431 0.779540 0.087 Uiso 1 1 calc R U . . .
C11 C 0.3159(3) 0.7416(5) 0.40586(18) 0.0762(12) Uani 1 1 d . . . . .
H11A H 0.340911 0.647108 0.417387 0.091 Uiso 1 1 calc R U . . .
H11B H 0.331398 0.760290 0.366719 0.091 Uiso 1 1 calc R U . . .
C14 C -0.0484(3) 0.3596(5) 0.64686(19) 0.0762(12) Uani 1 1 d . . . . .
H14A H -0.024014 0.262757 0.653536 0.091 Uiso 1 1 calc R U . . .
H14B H -0.028927 0.393997 0.610449 0.091 Uiso 1 1 calc R U . . .
C13 C -0.1562(3) 0.3618(5) 0.64235(18) 0.0744(11) Uani 1 1 d . . . . .
H13A H -0.180019 0.457587 0.632108 0.089 Uiso 1 1 calc R U . . .
H13B H -0.174227 0.338518 0.680491 0.089 Uiso 1 1 calc R U . . .
C10 C 0.3690(3) 0.8459(6) 0.4467(2) 0.0842(14) Uani 1 1 d . . . . .
H10A H 0.340770 0.939524 0.436938 0.101 Uiso 1 1 calc R U . . .
H10B H 0.437908 0.848612 0.440503 0.101 Uiso 1 1 calc R U . . .
C25 C 0.3844(4) 0.2153(6) 0.9126(2) 0.0858(14) Uani 1 1 d . . . . .
H25 H 0.350233 0.136759 0.924175 0.103 Uiso 1 1 calc R U . . .
C23 C 0.5014(4) 0.3985(6) 0.93647(18) 0.0833(13) Uani 1 1 d . . . . .
H23 H 0.547549 0.444952 0.964266 0.100 Uiso 1 1 calc R U . . .
C24 C 0.4519(4) 0.2838(6) 0.95146(19) 0.0881(15) Uani 1 1 d . . . . .
C1S C 0.7798(8) 0.2031(10) 1.0206(4) 0.166(3) Uani 1 1 d . . . . .
H H 0.825286 0.151137 1.050576 0.199 Uiso 1 1 calc R U . . .

loop_
_atom_site_aniso_label
_atom_site_aniso_U_11
_atom_site_aniso_U_22
_atom_site_aniso_U_33
_atom_site_aniso_U_23
_atom_site_aniso_U_13
_atom_site_aniso_U_12
Cl2S 0.306(4) 0.1418(19) 0.1228(15) -0.0250(13) 0.0764(19) -0.037(2)
Cl3S 0.1592(19) 0.193(2) 0.201(2) 0.0266(19) 0.0978(17) 0.0131(16)
Cl1S 0.205(2) 0.1236(16) 0.224(3) -0.0009(17) 0.073(2) -0.0353(16)
O1 0.0828(18) 0.089(2) 0.0517(14) 0.0181(14) 0.0153(12) 0.0234(15)
O2 0.0731(17) 0.0755(18) 0.0726(17) -0.0172(14) 0.0084(13) 0.0150(14)
F2 0.0716(17) 0.144(3) 0.107(2) 0.010(2) 0.0017(15) 0.0129(17)
F1 0.132(3) 0.211(4) 0.0608(16) 0.051(2) 0.0262(16) 0.006(3)
C27 0.066(2) 0.0555(19) 0.0442(17) 0.0008(15) 0.0168(15) 0.0001(16)
C6 0.058(2) 0.069(2) 0.0484(18) 0.0096(16) 0.0078(15) 0.0044(17)
C3 0.062(2) 0.0554(19) 0.0463(17) 0.0018(15) 0.0157(14) 0.0012(16)
C2 0.068(2) 0.0501(18) 0.0466(17) -0.0010(14) 0.0156(15) -0.0017(16)
C18 0.068(2) 0.0509(19) 0.0491(18) -0.0013(15) 0.0179(15) -0.0003(16)
C1 0.069(2) 0.0517(19) 0.0494(18) -0.0021(15) 0.0181(15) -0.0020(16)
C21 0.066(2) 0.056(2) 0.0478(18) -0.0037(15) 0.0195(15) -0.0026(16)
C15 0.070(2) 0.054(2) 0.058(2) -0.0014(16) 0.0107(17) 0.0084(17)
C32 0.077(3) 0.057(2) 0.065(2) 0.0024(18) 0.0204(19) -0.0004(19)
C7 0.067(2) 0.060(2) 0.059(2) 0.0040(17) 0.0128(17) 0.0105(17)
C17 0.067(2) 0.061(2) 0.057(2) -0.0097(17) 0.0203(17) 0.0004(17)
C5 0.072(2) 0.075(2) 0.0501(19) 0.0036(18) 0.0233(17) 0.0182(19)
C8 0.071(2) 0.058(2) 0.054(2) -0.0026(16) 0.0173(17) 0.0066(17)
C20 0.078(3) 0.061(2) 0.057(2) -0.0051(17) 0.0179(18) 0.0155(19)
C4 0.078(2) 0.063(2) 0.056(2) 0.0072(17) 0.0231(18) 0.0189(19)
C19 0.075(2) 0.060(2) 0.0477(18) -0.0059(16) 0.0147(16) 0.0047(18)
C16 0.075(2) 0.064(2) 0.055(2) -0.0128(17) 0.0149(17) 0.0004(19)
C28 0.073(2) 0.063(2) 0.058(2) 0.0060(17) 0.0152(18) -0.0007(18)
C30 0.067(2) 0.096(3) 0.059(2) -0.002(2) 0.0073(18) 0.009(2)
C31 0.086(3) 0.066(2) 0.075(3) 0.008(2) 0.016(2) 0.015(2)
C22 0.085(3) 0.070(2) 0.055(2) -0.0066(18) 0.0214(19) -0.014(2)
C12 0.062(2) 0.080(3) 0.068(2) -0.002(2) 0.0126(18) 0.014(2)
C9 0.080(3) 0.071(3) 0.068(2) 0.015(2) 0.001(2) 0.007(2)
C26 0.072(2) 0.070(2) 0.062(2) 0.0045(19) 0.0220(18) -0.0114(19)
C29 0.072(3) 0.084(3) 0.063(2) -0.003(2) 0.0151(19) -0.016(2)
C11 0.067(2) 0.103(3) 0.060(2) 0.020(2) 0.0118(18) 0.021(2)
C14 0.075(3) 0.080(3) 0.072(3) -0.019(2) 0.009(2) 0.011(2)
C13 0.078(3) 0.085(3) 0.060(2) -0.006(2) 0.0088(19) 0.021(2)
C10 0.077(3) 0.098(3) 0.074(3) 0.034(3) 0.002(2) -0.002(2)
C25 0.093(3) 0.095(3) 0.076(3) 0.025(3) 0.033(2) -0.012(3)
C23 0.088(3) 0.113(4) 0.050(2) -0.009(2) 0.014(2) -0.008(3)
C24 0.091(3) 0.126(4) 0.053(2) 0.023(3) 0.030(2) 0.010(3)
C1S 0.203(9) 0.140(7) 0.165(8) -0.010(6) 0.065(7) -0.001(7)

loop_
_atom_type_symbol
_atom_type_description
_atom_type_scat_dispersion_real
_atom_type_scat_dispersion_imag
_atom_type_scat_source
C C 0.0033 0.0016 'International Tables Vol C Tables 4.2.6.8 and 6.1.1.4'
H H 0.0000 0.0000 'International Tables Vol C Tables 4.2.6.8 and 6.1.1.4'
Cl Cl 0.1484 0.1585 'International Tables Vol C Tables 4.2.6.8 and 6.1.1.4'
F F 0.0171 0.0103 'International Tables Vol C Tables 4.2.6.8 and 6.1.1.4'
O O 0.0106 0.0060 'International Tables Vol C Tables 4.2.6.8 and 6.1.1.4'

loop_
_exptl_crystal_face_index_h
_exptl_crystal_face_index_k
_exptl_crystal_face_index_l
_exptl_crystal_face_perp_dist
1.00 0.00 -1.00 0.0940
-1.00 0.00 1.00 0.1650
1.00 1.00 1.00 0.0720
-1.00 -1.00 -1.00 0.1820
-1.00 1.00 0.00 0.1300
0.00 1.00 1.00 0.0020
0.00 -1.00 -1.00 0.0880
0.00 1.00 0.00 0.0070
0.00 0.00 1.00 0.0930
1.00 -1.00 1.00 0.1170
-1.00 1.00 -1.00 0.1230
0.00 1.00 -1.00 0.0190
0.00 -1.00 1.00 0.1150

loop_
_geom_angle_atom_site_label_1
_geom_angle_atom_site_label_2
_geom_angle_atom_site_label_3
_geom_angle
_geom_angle_site_symmetry_1
_geom_angle_site_symmetry_3
_geom_angle_publ_flag
C6 O1 C9 118.9(3) . . ?
C15 O2 C14 117.4(3) . . ?
C32 C27 C2 122.2(3) . . ?
C28 C27 C2 120.0(3) . . ?
C28 C27 C32 117.8(4) . . ?
O1 C6 C7 124.9(3) . . ?
O1 C6 C5 115.3(3) . . ?
C5 C6 C7 119.8(3) . . ?
C8 C3 C2 122.5(3) . . ?
C8 C3 C4 118.2(3) . . ?
C4 C3 C2 119.3(3) . . ?
C27 C2 C3 114.4(3) . . ?
C1 C2 C27 123.2(3) . . ?
C1 C2 C3 122.4(3) . . ?
C17 C18 C1 122.0(3) . . ?
C17 C18 C19 117.1(3) . . ?
C19 C18 C1 120.8(3) . . ?
C2 C1 C18 123.0(3) . . ?
C2 C1 C21 122.7(3) . . ?
C21 C1 C18 114.2(3) . . ?
C22 C21 C1 121.4(3) . . ?
C26 C21 C1 120.5(3) . . ?
C26 C21 C22 118.1(3) . . ?
O2 C15 C20 116.3(3) . . ?
O2 C15 C16 124.0(3) . . ?
C20 C15 C16 119.7(4) . . ?
C27 C32 H32 119.6 . . ?
C31 C32 C27 120.9(4) . . ?
C31 C32 H32 119.6 . . ?
C6 C7 H7 120.3 . . ?
C8 C7 C6 119.4(3) . . ?
C8 C7 H7 120.3 . . ?
C18 C17 H17 118.9 . . ?
C18 C17 C16 122.2(3) . . ?
C16 C17 H17 118.9 . . ?
C6 C5 H5 120.0 . . ?
C6 C5 C4 119.9(3) . . ?
C4 C5 H5 120.0 . . ?
C3 C8 C7 121.6(3) . . ?
C3 C8 H8 119.2 . . ?
C7 C8 H8 119.2 . . ?
C15 C20 H20 120.0 . . ?
C19 C20 C15 120.0(3) . . ?
C19 C20 H20 120.0 . . ?
C3 C4 H4 119.5 . . ?
C5 C4 C3 121.1(3) . . ?
C5 C4 H4 119.5 . . ?
C18 C19 H19 119.1 . . ?
C20 C19 C18 121.8(3) . . ?
C20 C19 H19 119.1 . . ?
C15 C16 H16 120.4 . . ?
C17 C16 C15 119.2(3) . . ?
C17 C16 H16 120.4 . . ?
C27 C28 H28 119.3 . . ?
C29 C28 C27 121.4(4) . . ?
C29 C28 H28 119.3 . . ?
F2 C30 C31 118.5(4) . . ?
C29 C30 F2 118.6(4) . . ?
C29 C30 C31 122.9(4) . . ?
C32 C31 H31 120.7 . . ?
C30 C31 C32 118.7(4) . . ?
C30 C31 H31 120.7 . . ?
C21 C22 H22 119.4 . . ?
C23 C22 C21 121.1(4) . . ?
C23 C22 H22 119.4 . . ?
H12A C12 H12B 107.8 . . ?
C11 C12 H12A 109.0 . . ?
C11 C12 H12B 109.0 . . ?
C11 C12 C13 112.9(4) . 3_566 ?
C13 C12 H12A 109.0 3_566 . ?
C13 C12 H12B 109.0 3_566 . ?
O1 C9 H9A 110.4 . . ?
O1 C9 H9B 110.4 . . ?
O1 C9 C10 106.8(4) . . ?
H9A C9 H9B 108.6 . . ?
C10 C9 H9A 110.4 . . ?
C10 C9 H9B 110.4 . . ?
C21 C26 H26 119.4 . . ?
C25 C26 C21 121.3(4) . . ?
C25 C26 H26 119.4 . . ?
C28 C29 H29 120.9 . . ?
C30 C29 C28 118.3(4) . . ?
C30 C29 H29 120.9 . . ?
C12 C11 H11A 108.4 . . ?
C12 C11 H11B 108.4 . . ?
H11A C11 H11B 107.5 . . ?
C10 C11 C12 115.4(4) . . ?
C10 C11 H11A 108.4 . . ?
C10 C11 H11B 108.4 . . ?
O2 C14 H14A 109.9 . . ?
O2 C14 H14B 109.9 . . ?
O2 C14 C13 108.8(3) . . ?
H14A C14 H14B 108.3 . . ?
C13 C14 H14A 109.9 . . ?
C13 C14 H14B 109.9 . . ?
C12 C13 H13A 109.0 3_566 . ?
C12 C13 H13B 109.0 3_566 . ?
C14 C13 C12 113.0(3) . 3_566 ?
C14 C13 H13A 109.0 . . ?
C14 C13 H13B 109.0 . . ?
H13A C13 H13B 107.8 . . ?
C9 C10 H10A 108.4 . . ?
C9 C10 H10B 108.4 . . ?
C11 C10 C9 115.4(4) . . ?
C11 C10 H10A 108.4 . . ?
C11 C10 H10B 108.4 . . ?
H10A C10 H10B 107.5 . . ?
C26 C25 H25 120.6 . . ?
C26 C25 C24 118.8(4) . . ?
C24 C25 H25 120.6 . . ?
C22 C23 H23 120.7 . . ?
C22 C23 C24 118.6(4) . . ?
C24 C23 H23 120.7 . . ?
F1 C24 C25 118.9(5) . . ?
F1 C24 C23 118.9(5) . . ?
C23 C24 C25 122.2(4) . . ?
Cl2S C1S H 106.1 . . ?
Cl3S C1S Cl2S 113.4(6) . . ?
Cl3S C1S H 106.1 . . ?
Cl1S C1S Cl2S 111.4(6) . . ?
Cl1S C1S Cl3S 112.9(6) . . ?
Cl1S C1S H 106.1 . . ?

loop_
_geom_bond_atom_site_label_1
_geom_bond_atom_site_label_2
_geom_bond_distance
_geom_bond_site_symmetry_2
_geom_bond_publ_flag
Cl2S C1S 1.737(9) . ?
Cl3S C1S 1.694(9) . ?
Cl1S C1S 1.680(10) . ?
O1 C6 1.366(4) . ?
O1 C9 1.429(5) . ?
O2 C15 1.376(5) . ?
O2 C14 1.423(5) . ?
F2 C30 1.359(5) . ?
F1 C24 1.355(5) . ?
C27 C2 1.491(5) . ?
C27 C32 1.397(5) . ?
C27 C28 1.395(5) . ?
C6 C7 1.391(5) . ?
C6 C5 1.383(5) . ?
C3 C2 1.495(5) . ?
C3 C8 1.380(5) . ?
C3 C4 1.392(5) . ?
C2 C1 1.351(5) . ?
C18 C1 1.504(5) . ?
C18 C17 1.379(5) . ?
C18 C19 1.395(5) . ?
C1 C21 1.491(5) . ?
C21 C22 1.393(5) . ?
C21 C26 1.388(5) . ?
C15 C20 1.380(5) . ?
C15 C16 1.388(5) . ?
C32 H32 0.9500 . ?
C32 C31 1.385(6) . ?
C7 H7 0.9500 . ?
C7 C8 1.385(5) . ?
C17 H17 0.9500 . ?
C17 C16 1.381(5) . ?
C5 H5 0.9500 . ?
C5 C4 1.384(5) . ?
C8 H8 0.9500 . ?
C20 H20 0.9500 . ?
C20 C19 1.368(5) . ?
C4 H4 0.9500 . ?
C19 H19 0.9500 . ?
C16 H16 0.9500 . ?
C28 H28 0.9500 . ?
C28 C29 1.395(6) . ?
C30 C31 1.373(7) . ?
C30 C29 1.354(7) . ?
C31 H31 0.9500 . ?
C22 H22 0.9500 . ?
C22 C23 1.369(6) . ?
C12 H12A 0.9900 . ?
C12 H12B 0.9900 . ?
C12 C11 1.507(6) . ?
C12 C13 1.528(6) 3_566 ?
C9 H9A 0.9900 . ?
C9 H9B 0.9900 . ?
C9 C10 1.511(6) . ?
C26 H26 0.9500 . ?
C26 C25 1.365(6) . ?
C29 H29 0.9500 . ?
C11 H11A 0.9900 . ?
C11 H11B 0.9900 . ?
C11 C10 1.495(7) . ?
C14 H14A 0.9900 . ?
C14 H14B 0.9900 . ?
C14 C13 1.486(6) . ?
C13 H13A 0.9900 . ?
C13 H13B 0.9900 . ?
C10 H10A 0.9900 . ?
C10 H10B 0.9900 . ?
C25 H25 0.9500 . ?
C25 C24 1.369(7) . ?
C23 H23 0.9500 . ?
C23 C24 1.369(8) . ?
C1S H 1.0000 . ?

loop_
_geom_torsion_atom_site_label_1
_geom_torsion_atom_site_label_2
_geom_torsion_atom_site_label_3
_geom_torsion_atom_site_label_4
_geom_torsion
_geom_torsion_site_symmetry_1
_geom_torsion_site_symmetry_2
_geom_torsion_site_symmetry_3
_geom_torsion_site_symmetry_4
_geom_torsion_publ_flag
O1 C6 C7 C8 179.6(4) . . . . ?
O1 C6 C5 C4 179.6(4) . . . . ?
O1 C9 C10 C11 61.8(5) . . . . ?
O2 C15 C20 C19 178.4(4) . . . . ?
O2 C15 C16 C17 -179.3(4) . . . . ?
O2 C14 C13 C12 -174.0(4) . . . 3_566 ?
F2 C30 C31 C32 -179.6(4) . . . . ?
F2 C30 C29 C28 179.9(4) . . . . ?
C27 C2 C1 C18 -170.1(3) . . . . ?
C27 C2 C1 C21 7.1(5) . . . . ?
C27 C32 C31 C30 -1.5(6) . . . . ?
C27 C28 C29 C30 0.9(6) . . . . ?
C6 O1 C9 C10 178.8(3) . . . . ?
C6 C7 C8 C3 0.5(6) . . . . ?
C6 C5 C4 C3 1.1(6) . . . . ?
C3 C2 C1 C18 10.7(5) . . . . ?
C3 C2 C1 C21 -172.2(3) . . . . ?
C2 C27 C32 C31 -179.2(3) . . . . ?
C2 C27 C28 C29 179.4(3) . . . . ?
C2 C3 C8 C7 178.0(4) . . . . ?
C2 C3 C4 C5 -178.9(4) . . . . ?
C2 C1 C21 C22 48.7(5) . . . . ?
C2 C1 C21 C26 -131.1(4) . . . . ?
C18 C1 C21 C22 -133.9(4) . . . . ?
C18 C1 C21 C26 46.3(5) . . . . ?
C18 C17 C16 C15 0.6(6) . . . . ?
C1 C18 C17 C16 176.1(4) . . . . ?
C1 C18 C19 C20 -177.1(4) . . . . ?
C1 C21 C22 C23 -178.9(4) . . . . ?
C1 C21 C26 C25 179.2(4) . . . . ?
C21 C22 C23 C24 -0.4(7) . . . . ?
C21 C26 C25 C24 -0.4(7) . . . . ?
C15 O2 C14 C13 169.6(4) . . . . ?
C15 C20 C19 C18 1.3(6) . . . . ?
C32 C27 C2 C3 -133.1(3) . . . . ?
C32 C27 C2 C1 47.6(5) . . . . ?
C32 C27 C28 C29 -2.5(5) . . . . ?
C7 C6 C5 C4 0.2(6) . . . . ?
C17 C18 C1 C2 48.6(5) . . . . ?
C17 C18 C1 C21 -128.8(4) . . . . ?
C17 C18 C19 C20 -0.8(6) . . . . ?
C5 C6 C7 C8 -1.0(6) . . . . ?
C8 C3 C2 C27 -124.3(4) . . . . ?
C8 C3 C2 C1 55.0(5) . . . . ?
C8 C3 C4 C5 -1.6(6) . . . . ?
C20 C15 C16 C17 -0.1(6) . . . . ?
C4 C3 C2 C27 52.8(5) . . . . ?
C4 C3 C2 C1 -127.9(4) . . . . ?
C4 C3 C8 C7 0.8(6) . . . . ?
C19 C18 C1 C2 -135.2(4) . . . . ?
C19 C18 C1 C21 47.4(5) . . . . ?
C19 C18 C17 C16 -0.2(6) . . . . ?
C16 C15 C20 C19 -0.9(6) . . . . ?
C28 C27 C2 C3 44.9(4) . . . . ?
C28 C27 C2 C1 -134.4(4) . . . . ?
C28 C27 C32 C31 2.8(6) . . . . ?
C31 C30 C29 C28 0.5(7) . . . . ?
C22 C21 C26 C25 -0.6(6) . . . . ?
C22 C23 C24 F1 -179.7(4) . . . . ?
C22 C23 C24 C25 -0.6(8) . . . . ?
C12 C11 C10 C9 67.7(5) . . . . ?
C9 O1 C6 C7 2.1(6) . . . . ?
C9 O1 C6 C5 -177.3(4) . . . . ?
C26 C21 C22 C23 1.0(6) . . . . ?
C26 C25 C24 F1 -180.0(4) . . . . ?
C26 C25 C24 C23 1.0(8) . . . . ?
C29 C30 C31 C32 -0.2(7) . . . . ?
C14 O2 C15 C20 -167.8(4) . . . . ?
C14 O2 C15 C16 11.5(6) . . . . ?
C13 C12 C11 C10 176.6(4) 3_566 . . . ?
